data_7226693
loop_
_publ_author_name
'Niazi, Maryam'
'Shahsavari, Hamid R.'
'Golbon Haghighi, Mohsen'
'Halvagar, Mohammad Reza'
'Hatami, Samaneh'
'Notash, Behrouz'

_publ_section_title
;
 Carbon--Sulfur Bond Reductive Coupling from a Platinum(II) Thiolate
 Complex
;
_journal_name_full 'RSC Adv.'
_journal_paper_doi 10.1039/C6RA21756G
_journal_year 2016
_chemical_compound_source Syn
_chemical_formula_moiety 'C29 H23 Cl N P Pt'
_chemical_formula_sum 'C29 H23 Cl N P Pt'
_chemical_formula_weight 646.8
_space_group_IT_number 2
_symmetry_cell_setting triclinic
_symmetry_Int_Tables_number 2
_symmetry_space_group_name_Hall '-P 1'
_symmetry_space_group_name_H-M 'P -1'
_atom_sites_solution_hydrogens geom
_atom_sites_solution_primary 'direct - structure invariant direct methods'
_atom_sites_solution_secondary 'direct - structure invariant direct methods'
_audit_creation_date 2016-04-05T16:18:47-00:00
_audit_creation_method 'WinGX routine CIF_UPDATE'
_audit_update_record
;
2016-06-15 deposited with the CCDC.
2016-09-30 downloaded from the CCDC.
;
_cell_angle_alpha 79.10(3)
_cell_angle_beta 70.81(3)
_cell_angle_gamma 68.00(3)
_cell_formula_units_Z 2
_cell_length_a 9.969(2)
_cell_length_b 10.317(2)
_cell_length_c 13.607(3)
_cell_measurement_reflns_used 1140
_cell_measurement_temperature 293(2)
_cell_measurement_theta_max 20.3
_cell_measurement_theta_min 3.3
_cell_measurement_wavelength 0.71073
_cell_volume 1222.0(5)
_computing_molecular_graphics 'Ortep for Windows (Farrugia, 2012)'
_computing_publication_material 'WinGX publication routines (Farrugia, 2012)'
_computing_structure_refinement 'SHELXL-2014 (Sheldrick, 2014)'
_computing_structure_solution 'SIR-92 (Altomare et al., 1994)'
_diffrn_ambient_temperature 293(2)
_diffrn_measured_fraction_theta_full 0.982
_diffrn_measured_fraction_theta_max 0.982
_diffrn_measurement_device_type 'STOE IPDS 2T'
_diffrn_measurement_method 'rotation method'
_diffrn_radiation_monochromator graphite
_diffrn_radiation_probe x-ray
_diffrn_radiation_source 'fine-focus sealed tube'
_diffrn_radiation_type MoK\a
_diffrn_radiation_wavelength 0.71073
_diffrn_reflns_av_R_equivalents 0.0746
_diffrn_reflns_Laue_measured_fraction_full 0.982
_diffrn_reflns_Laue_measured_fraction_max 0.982
_diffrn_reflns_limit_h_max 11
_diffrn_reflns_limit_h_min -11
_diffrn_reflns_limit_k_max 12
_diffrn_reflns_limit_k_min -12
_diffrn_reflns_limit_l_max 16
_diffrn_reflns_limit_l_min -16
_diffrn_reflns_number 8503
_diffrn_reflns_point_group_measured_fraction_full 0.982
_diffrn_reflns_point_group_measured_fraction_max 0.982
_diffrn_reflns_theta_full 25
_diffrn_reflns_theta_max 24.998
_diffrn_reflns_theta_min 3.143
_exptl_absorpt_coefficient_mu 5.934
_exptl_absorpt_correction_T_max 0.432
_exptl_absorpt_correction_T_min 0.261
_exptl_absorpt_correction_type numerical
_exptl_crystal_colour Yellow
_exptl_crystal_density_diffrn 1.758
_exptl_crystal_density_method 'not measured'
_exptl_crystal_description Block
_exptl_crystal_F_000 628
_exptl_crystal_recrystallization_method 'Slow evaporation from Acetone/n-Hexane'
_exptl_crystal_size_max 0.3
_exptl_crystal_size_mid 0.2
_exptl_crystal_size_min 0.15
_refine_diff_density_max 1.375
_refine_diff_density_min -2.468
_refine_diff_density_rms 0.136
_refine_ls_extinction_method none
_refine_ls_goodness_of_fit_ref 1.002
_refine_ls_hydrogen_treatment constr
_refine_ls_matrix_type full
_refine_ls_number_constraints 0
_refine_ls_number_parameters 298
_refine_ls_number_reflns 4234
_refine_ls_number_restraints 0
_refine_ls_restrained_S_all 1.002
_refine_ls_R_factor_all 0.0519
_refine_ls_R_factor_gt 0.0379
_refine_ls_shift/su_max 0.001
_refine_ls_shift/su_mean 0
_refine_ls_structure_factor_coef Fsqd
_refine_ls_weighting_details 'w=1/[\s^2^(Fo^2^)+(0.0328P)^2^] where P=(Fo^2^+2Fc^2^)/3'
_refine_ls_weighting_scheme calc
_refine_ls_wR_factor_gt 0.0763
_refine_ls_wR_factor_ref 0.0786
_reflns_number_gt 3443
_reflns_number_total 4234
_reflns_threshold_expression 'I > 2\s(I)'
_cod_data_source_file c6ra21756g2.cif
_cod_data_source_block sad1
_cod_depositor_comments
;
The following automatic conversions were performed:

'_exptl_absorpt_correction_type' value 'Numerical' changed to
'numerical' according to
/usr/data/users/saulius/crontab/automatic-downloads/rss-feeds/RSC/lib/dictionaries/cif_core.dic
dictionary named 'cif_core.dic' version 2.4.2 from 2011-04-26.

Automatic conversion script
Id: cif_fix_values 4268 2015-11-12 08:31:59Z antanas 
;
_cod_original_cell_volume 1222.0(6)
_cod_database_code 7226693

loop_
_symmetry_equiv_pos_as_xyz
'x, y, z'
'-x, -y, -z'

loop_
_atom_site_label
_atom_site_type_symbol
_atom_site_fract_x
_atom_site_fract_y
_atom_site_fract_z
_atom_site_U_iso_or_equiv
_atom_site_adp_type
_atom_site_occupancy
_atom_site_calc_flag
Pt1 Pt 0.27018(3) 0.61216(3) 0.30404(2) 0.03444(10) Uani 1 d
Cl1 Cl 0.2100(3) 0.5141(2) 0.18667(16) 0.0530(5) Uani 1 d
P1 P 0.3343(2) 0.77145(19) 0.18058(13) 0.0314(4) Uani 1 d
N1 N 0.2222(8) 0.4632(7) 0.4261(5) 0.0511(18) Uani 1 d
C18 C 0.5356(8) 0.7426(8) 0.1529(5) 0.0361(16) Uani 1 d
C19 C 0.5949(9) 0.8444(9) 0.1526(5) 0.0453(19) Uani 1 d
H19 H 0.5317 0.9359 0.166 0.054 Uiso 1 calc
C20 C 0.7501(10) 0.8083(10) 0.1318(6) 0.054(2) Uani 1 d
H20 H 0.7902 0.8768 0.1309 0.065 Uiso 1 calc
C21 C 0.8460(9) 0.6730(11) 0.1126(6) 0.057(2) Uani 1 d
H21 H 0.9493 0.6505 0.1006 0.069 Uiso 1 calc
C22 C 0.7884(9) 0.5716(9) 0.1113(6) 0.054(2) Uani 1 d
H22 H 0.8527 0.4806 0.0971 0.065 Uiso 1 calc
C23 C 0.6324(9) 0.6059(8) 0.1313(6) 0.0469(19) Uani 1 d
H23 H 0.593 0.5376 0.1302 0.056 Uiso 1 calc
C24 C 0.3100(8) 0.7777(7) 0.0526(5) 0.0310(15) Uani 1 d
C25 C 0.4291(9) 0.7437(8) -0.0369(5) 0.0450(18) Uani 1 d
H25 H 0.5281 0.7138 -0.0338 0.054 Uiso 1 calc
C26 C 0.3988(10) 0.7547(10) -0.1313(6) 0.061(2) Uani 1 d
H26 H 0.4788 0.7295 -0.1911 0.073 Uiso 1 calc
C27 C 0.2542(10) 0.8016(9) -0.1386(6) 0.055(2) Uani 1 d
H27 H 0.2366 0.8118 -0.2031 0.066 Uiso 1 calc
C28 C 0.1334(9) 0.8342(8) -0.0483(6) 0.0472(19) Uani 1 d
H28 H 0.0346 0.8632 -0.0517 0.057 Uiso 1 calc
C29 C 0.1620(8) 0.8230(8) 0.0451(5) 0.0393(17) Uani 1 d
H29 H 0.0816 0.8459 0.105 0.047 Uiso 1 calc
C12 C 0.2250(8) 0.9526(7) 0.2111(5) 0.0362(16) Uani 1 d
C13 C 0.2501(9) 1.0651(8) 0.1412(5) 0.0434(18) Uani 1 d
H13 H 0.3291 1.0484 0.0799 0.052 Uiso 1 calc
C14 C 0.1596(10) 1.1981(8) 0.1625(7) 0.053(2) Uani 1 d
H14 H 0.1757 1.2717 0.1144 0.064 Uiso 1 calc
C15 C 0.0448(11) 1.2270(9) 0.2532(7) 0.059(2) Uani 1 d
H15 H -0.0138 1.3192 0.2677 0.071 Uiso 1 calc
C16 C 0.0173(10) 1.1183(9) 0.3223(7) 0.057(2) Uani 1 d
H16 H -0.0614 1.1368 0.3836 0.068 Uiso 1 calc
C17 C 0.1054(9) 0.9822(8) 0.3015(6) 0.0443(19) Uani 1 d
H17 H 0.0848 0.9091 0.3483 0.053 Uiso 1 calc
C1 C 0.3178(8) 0.6736(8) 0.4157(5) 0.0401(18) Uani 1 d
C6 C 0.3010(9) 0.5905(9) 0.5107(6) 0.051(2) Uani 1 d
C7 C 0.2425(9) 0.4781(9) 0.5165(6) 0.054(2) Uani 1 d
C11 C 0.1727(11) 0.3610(10) 0.4182(8) 0.066(3) Uani 1 d
H11 H 0.1602 0.3522 0.3553 0.079 Uiso 1 calc
C10 C 0.1408(12) 0.2699(11) 0.5040(9) 0.084(3) Uani 1 d
H10 H 0.1082 0.1987 0.4988 0.1 Uiso 1 calc
C9 C 0.1577(14) 0.2851(14) 0.5970(9) 0.092(4) Uani 1 d
H9 H 0.1352 0.2248 0.6552 0.111 Uiso 1 calc
C8 C 0.2071(12) 0.3881(12) 0.6040(7) 0.074(3) Uani 1 d
H8 H 0.2175 0.3989 0.6672 0.089 Uiso 1 calc
C5 C 0.3412(10) 0.6114(11) 0.5937(6) 0.062(3) Uani 1 d
H5 H 0.3289 0.5539 0.6551 0.075 Uiso 1 calc
C4 C 0.3979(10) 0.7146(12) 0.5860(7) 0.070(3) Uani 1 d
H4 H 0.4272 0.7262 0.6411 0.084 Uiso 1 calc
C3 C 0.4120(10) 0.8017(11) 0.4967(7) 0.066(3) Uani 1 d
H3 H 0.4466 0.8754 0.4921 0.079 Uiso 1 calc
C2 C 0.3739(9) 0.7797(9) 0.4117(6) 0.050(2) Uani 1 d
H2 H 0.3868 0.8382 0.3509 0.06 Uiso 1 calc

loop_
_atom_site_aniso_label
_atom_site_aniso_U_11
_atom_site_aniso_U_22
_atom_site_aniso_U_33
_atom_site_aniso_U_23
_atom_site_aniso_U_13
_atom_site_aniso_U_12
Pt1 0.02973(15) 0.04079(16) 0.02865(14) 0.00378(10) -0.00569(9) -0.01261(11)
Cl1 0.0692(14) 0.0515(12) 0.0519(11) 0.0057(9) -0.0227(10) -0.0351(11)
P1 0.0278(10) 0.0372(10) 0.0289(9) -0.0017(7) -0.0070(7) -0.0120(8)
N1 0.041(4) 0.045(4) 0.051(4) 0.011(3) -0.011(3) -0.005(3)
C18 0.029(4) 0.051(4) 0.029(4) 0.003(3) -0.005(3) -0.020(3)
C19 0.043(5) 0.058(5) 0.038(4) 0.003(3) -0.010(3) -0.025(4)
C20 0.047(5) 0.083(6) 0.046(5) 0.007(4) -0.017(4) -0.040(5)
C21 0.025(4) 0.089(7) 0.053(5) 0.011(4) -0.013(4) -0.021(5)
C22 0.039(5) 0.055(5) 0.048(5) 0.009(4) -0.004(4) -0.009(4)
C23 0.042(5) 0.046(5) 0.044(4) 0.002(3) -0.008(3) -0.011(4)
C24 0.034(4) 0.033(4) 0.026(3) 0.000(3) -0.006(3) -0.014(3)
C25 0.034(4) 0.063(5) 0.036(4) -0.005(3) -0.008(3) -0.015(4)
C26 0.048(5) 0.091(7) 0.034(4) -0.013(4) -0.003(4) -0.015(5)
C27 0.057(6) 0.068(6) 0.042(5) -0.009(4) -0.021(4) -0.014(5)
C28 0.034(4) 0.053(5) 0.055(5) -0.005(4) -0.019(4) -0.010(4)
C29 0.034(4) 0.048(4) 0.033(4) -0.005(3) -0.006(3) -0.013(3)
C12 0.033(4) 0.041(4) 0.034(4) -0.007(3) -0.008(3) -0.011(3)
C13 0.057(5) 0.044(4) 0.030(4) -0.002(3) -0.010(3) -0.021(4)
C14 0.056(5) 0.043(5) 0.060(5) 0.002(4) -0.022(4) -0.014(4)
C15 0.060(6) 0.042(5) 0.076(6) -0.016(4) -0.022(5) -0.008(4)
C16 0.041(5) 0.059(5) 0.057(5) -0.016(4) -0.003(4) -0.007(4)
C17 0.040(5) 0.048(5) 0.039(4) -0.006(3) -0.005(3) -0.012(4)
C1 0.024(4) 0.054(5) 0.037(4) -0.008(3) -0.009(3) -0.006(3)
C6 0.036(5) 0.067(5) 0.032(4) -0.002(4) -0.005(3) -0.002(4)
C7 0.036(5) 0.062(6) 0.032(4) 0.011(4) -0.004(3) 0.005(4)
C11 0.058(6) 0.062(6) 0.074(6) 0.023(5) -0.018(5) -0.029(5)
C10 0.071(7) 0.083(7) 0.087(8) 0.046(6) -0.023(6) -0.038(6)
C9 0.074(8) 0.106(9) 0.064(7) 0.043(6) -0.004(6) -0.031(7)
C8 0.061(7) 0.086(7) 0.040(5) 0.020(5) -0.005(4) -0.005(6)
C5 0.036(5) 0.092(7) 0.038(5) -0.006(4) -0.002(4) -0.004(5)
C4 0.041(5) 0.114(9) 0.041(5) -0.024(5) -0.014(4) 0.001(5)
C3 0.049(6) 0.101(7) 0.054(6) -0.031(5) -0.013(4) -0.022(5)
C2 0.042(5) 0.068(5) 0.036(4) -0.008(4) -0.009(3) -0.013(4)

loop_
_atom_type_symbol
_atom_type_description
_atom_type_scat_dispersion_real
_atom_type_scat_dispersion_imag
_atom_type_scat_source
C C 0.003 0.002 'International Tables Vol C Tables 4.2.6.8 and 6.1.1.4'
H H 0 0 'International Tables Vol C Tables 4.2.6.8 and 6.1.1.4'
Cl Cl 0.148 0.159 'International Tables Vol C Tables 4.2.6.8 and 6.1.1.4'
N N 0.006 0.003 'International Tables Vol C Tables 4.2.6.8 and 6.1.1.4'
P P 0.102 0.094 'International Tables Vol C Tables 4.2.6.8 and 6.1.1.4'
Pt Pt -1.703 8.391 'International Tables Vol C Tables 4.2.6.8 and 6.1.1.4'

loop_
_geom_angle_atom_site_label_1
_geom_angle_atom_site_label_2
_geom_angle_atom_site_label_3
_geom_angle
C1 Pt1 N1 80.2(3)
C1 Pt1 P1 95.6(2)
N1 Pt1 P1 175.3(2)
C1 Pt1 Cl1 172.6(2)
N1 Pt1 Cl1 92.5(2)
P1 Pt1 Cl1 91.68(7)
C24 P1 C12 99.6(3)
C24 P1 C18 103.9(3)
C12 P1 C18 109.6(3)
C24 P1 Pt1 118.7(2)
C12 P1 Pt1 114.4(2)
C18 P1 Pt1 109.8(2)
C11 N1 C7 121.5(7)
C11 N1 Pt1 124.2(6)
C7 N1 Pt1 114.3(6)
C19 C18 C23 119.7(7)
C19 C18 P1 124.8(6)
C23 C18 P1 115.5(6)
C18 C19 C20 119.1(8)
C18 C19 H19 120.4
C20 C19 H19 120.4
C21 C20 C19 121.5(8)
C21 C20 H20 119.2
C19 C20 H20 119.2
C22 C21 C20 119.8(8)
C22 C21 H21 120.1
C20 C21 H21 120.1
C21 C22 C23 119.7(8)
C21 C22 H22 120.2
C23 C22 H22 120.2
C18 C23 C22 120.2(8)
C18 C23 H23 119.9
C22 C23 H23 119.9
C25 C24 C29 118.9(7)
C25 C24 P1 123.4(6)
C29 C24 P1 117.6(5)
C24 C25 C26 119.1(8)
C24 C25 H25 120.4
C26 C25 H25 120.4
C27 C26 C25 121.8(7)
C27 C26 H26 119.1
C25 C26 H26 119.1
C26 C27 C28 119.4(8)
C26 C27 H27 120.3
C28 C27 H27 120.3
C29 C28 C27 119.2(8)
C29 C28 H28 120.4
C27 C28 H28 120.4
C28 C29 C24 121.5(6)
C28 C29 H29 119.2
C24 C29 H29 119.2
C17 C12 C13 118.1(7)
C17 C12 P1 120.2(6)
C13 C12 P1 121.5(5)
C14 C13 C12 120.1(7)
C14 C13 H13 120
C12 C13 H13 120
C13 C14 C15 121.6(8)
C13 C14 H14 119.2
C15 C14 H14 119.2
C14 C15 C16 119.2(7)
C14 C15 H15 120.4
C16 C15 H15 120.4
C15 C16 C17 120.3(7)
C15 C16 H16 119.9
C17 C16 H16 119.9
C16 C17 C12 120.7(7)
C16 C17 H17 119.7
C12 C17 H17 119.7
C2 C1 C6 115.2(7)
C2 C1 Pt1 129.9(6)
C6 C1 Pt1 114.7(6)
C5 C6 C1 122.2(9)
C5 C6 C7 121.6(8)
C1 C6 C7 116.1(7)
N1 C7 C8 118.9(10)
N1 C7 C6 114.4(7)
C8 C7 C6 126.7(9)
N1 C11 C10 119.8(10)
N1 C11 H11 120.1
C10 C11 H11 120.1
C9 C10 C11 119.6(11)
C9 C10 H10 120.2
C11 C10 H10 120.2
C8 C9 C10 120.0(9)
C8 C9 H9 120
C10 C9 H9 120
C9 C8 C7 120.2(10)
C9 C8 H8 119.9
C7 C8 H8 119.9
C4 C5 C6 120.7(9)
C4 C5 H5 119.6
C6 C5 H5 119.6
C5 C4 C3 119.6(9)
C5 C4 H4 120.2
C3 C4 H4 120.2
C4 C3 C2 119.9(10)
C4 C3 H3 120
C2 C3 H3 120
C1 C2 C3 122.3(8)
C1 C2 H2 118.9
C3 C2 H2 118.9

loop_
_geom_bond_atom_site_label_1
_geom_bond_atom_site_label_2
_geom_bond_distance
Pt1 C1 2.000(8)
Pt1 N1 2.101(7)
Pt1 P1 2.229(2)
Pt1 Cl1 2.373(2)
P1 C24 1.822(7)
P1 C12 1.823(7)
P1 C18 1.831(7)
N1 C11 1.354(12)
N1 C7 1.355(11)
C18 C19 1.384(10)
C18 C23 1.399(10)
C19 C20 1.390(11)
C19 H19 0.93
C20 C21 1.380(13)
C20 H20 0.93
C21 C22 1.375(12)
C21 H21 0.93
C22 C23 1.402(12)
C22 H22 0.93
C23 H23 0.93
C24 C25 1.383(9)
C24 C29 1.404(10)
C25 C26 1.389(11)
C25 H25 0.93
C26 C27 1.369(13)
C26 H26 0.93
C27 C28 1.398(11)
C27 H27 0.93
C28 C29 1.366(10)
C28 H28 0.93
C29 H29 0.93
C12 C17 1.390(9)
C12 C13 1.399(10)
C13 C14 1.354(11)
C13 H13 0.93
C14 C15 1.369(12)
C14 H14 0.93
C15 C16 1.371(12)
C15 H15 0.93
C16 C17 1.373(11)
C16 H16 0.93
C17 H17 0.93
C1 C2 1.390(11)
C1 C6 1.407(11)
C6 C5 1.391(13)
C6 C7 1.461(13)
C7 C8 1.398(12)
C11 C10 1.383(12)
C11 H11 0.93
C10 C9 1.374(17)
C10 H10 0.93
C9 C8 1.358(17)
C9 H9 0.93
C8 H8 0.93
C5 C4 1.355(14)
C5 H5 0.93
C4 C3 1.369(14)
C4 H4 0.93
C3 C2 1.408(12)
C3 H3 0.93
C2 H2 0.93

loop_
_geom_torsion_atom_site_label_1
_geom_torsion_atom_site_label_2
_geom_torsion_atom_site_label_3
_geom_torsion_atom_site_label_4
_geom_torsion
C24 P1 C18 C19 104.1(6)
C12 P1 C18 C19 -1.6(7)
Pt1 P1 C18 C19 -128.1(6)
C24 P1 C18 C23 -76.2(6)
C12 P1 C18 C23 178.1(5)
Pt1 P1 C18 C23 51.7(6)
C23 C18 C19 C20 -0.7(11)
P1 C18 C19 C20 179.0(6)
C18 C19 C20 C21 -0.6(12)
C19 C20 C21 C22 1.6(13)
C20 C21 C22 C23 -1.2(12)
C19 C18 C23 C22 1.2(11)
P1 C18 C23 C22 -178.6(6)
C21 C22 C23 C18 -0.2(12)
C12 P1 C24 C25 122.3(6)
C18 P1 C24 C25 9.2(7)
Pt1 P1 C24 C25 -113.0(6)
C12 P1 C24 C29 -56.0(6)
C18 P1 C24 C29 -169.1(5)
Pt1 P1 C24 C29 68.7(6)
C29 C24 C25 C26 -0.3(11)
P1 C24 C25 C26 -178.6(6)
C24 C25 C26 C27 1.7(13)
C25 C26 C27 C28 -2.6(14)
C26 C27 C28 C29 2.2(13)
C27 C28 C29 C24 -0.9(12)
C25 C24 C29 C28 -0.1(11)
P1 C24 C29 C28 178.3(6)
C24 P1 C12 C17 123.0(7)
C18 P1 C12 C17 -128.4(7)
Pt1 P1 C12 C17 -4.6(7)
C24 P1 C12 C13 -51.5(7)
C18 P1 C12 C13 57.0(7)
Pt1 P1 C12 C13 -179.2(6)
C17 C12 C13 C14 0.3(12)
P1 C12 C13 C14 175.0(7)
C12 C13 C14 C15 1.8(13)
C13 C14 C15 C16 -2.5(15)
C14 C15 C16 C17 1.0(14)
C15 C16 C17 C12 1.0(14)
C13 C12 C17 C16 -1.7(12)
P1 C12 C17 C16 -176.4(7)
C2 C1 C6 C5 -1.4(11)
Pt1 C1 C6 C5 174.6(6)
C2 C1 C6 C7 -179.9(7)
Pt1 C1 C6 C7 -3.8(9)
C11 N1 C7 C8 -1.9(12)
Pt1 N1 C7 C8 177.1(6)
C11 N1 C7 C6 178.1(7)
Pt1 N1 C7 C6 -2.8(9)
C5 C6 C7 N1 -174.0(7)
C1 C6 C7 N1 4.4(10)
C5 C6 C7 C8 6.0(13)
C1 C6 C7 C8 -175.6(8)
C7 N1 C11 C10 0.5(13)
Pt1 N1 C11 C10 -178.5(7)
N1 C11 C10 C9 0.9(15)
C11 C10 C9 C8 -0.8(17)
C10 C9 C8 C7 -0.7(16)
N1 C7 C8 C9 2.0(13)
C6 C7 C8 C9 -178.0(9)
C1 C6 C5 C4 0.4(13)
C7 C6 C5 C4 178.7(7)
C6 C5 C4 C3 1.8(13)
C5 C4 C3 C2 -2.9(13)
C6 C1 C2 C3 0.3(11)
Pt1 C1 C2 C3 -175.0(6)
C4 C3 C2 C1 1.8(13)
